data_4311692
loop_
_publ_author_name
'Yuan-Fu Deng'
'Zhao-Hui Zhou'
'Hui-Lin Wan'

_publ_section_title
;
 pH-Dependent Isolations and Spectroscopic, Structural, and Thermal
 Studies of Titanium Citrate Complexes
;
_journal_name_full 'Inorganic Chemistry'
_journal_page_first 6266
_journal_page_last 6273
_journal_paper_doi 10.1021/ic0496018
_journal_volume 43
_journal_year 2004
_chemical_formula_sum 'C36 H71 Fe N5 O51 Ti2'
_chemical_formula_weight 1541.63
_chemical_name_common 'Ammonium ferrous titanium(IV)citrate'
_chemical_name_systematic
; 
 ? 
;
_space_group_IT_number 143
_symmetry_cell_setting hexagonal
_symmetry_space_group_name_Hall 'P 3'
_symmetry_space_group_name_H-M 'P 3'
_atom_sites_solution_hydrogens geom
_atom_sites_solution_primary direct
_atom_sites_solution_secondary difmap
_audit_creation_method SHELXL-97
_cell_angle_alpha 90.00
_cell_angle_beta 90.00
_cell_angle_gamma 120.00
_cell_formula_units_Z 1
_cell_length_a 15.4413(7)
_cell_length_b 15.441
_cell_length_c 7.6252(3)
_cell_measurement_temperature 296(2)
_cell_measurement_theta_max 28.49
_cell_measurement_theta_min 1.52
_cell_volume 1574.49(9)
_computing_cell_refinement 'SAIRT (Bruker, 1998)'
_computing_data_collection 'SMART (Bruker, 1998)'
_computing_data_reduction 'SAIRT (Bruker, 1998)'
_computing_molecular_graphics 'ORTEP-II (Johnson, 1976)'
_computing_publication_material 'SHELXL-97 (Sheldrick, 1997)'
_computing_structure_refinement 'SHELXL-97 (Sheldrick, 1997)'
_computing_structure_solution 'SHELXS-97 (Sheldrick, 1990)'
_diffrn_ambient_temperature 296(2)
_diffrn_measured_fraction_theta_full 0.969
_diffrn_measured_fraction_theta_max 0.969
_diffrn_measurement_device_type 'Smart Apex Bruker CCD'
_diffrn_radiation_monochromator graphite
_diffrn_radiation_source 'fine-focus sealed tube'
_diffrn_radiation_type MoK\a
_diffrn_radiation_wavelength 0.71073
_diffrn_reflns_av_R_equivalents 0.0731
_diffrn_reflns_av_sigmaI/netI 0.0548
_diffrn_reflns_limit_h_max 20
_diffrn_reflns_limit_h_min -20
_diffrn_reflns_limit_k_max 20
_diffrn_reflns_limit_k_min -20
_diffrn_reflns_limit_l_max 10
_diffrn_reflns_limit_l_min -10
_diffrn_reflns_number 18587
_diffrn_reflns_theta_full 28.49
_diffrn_reflns_theta_max 28.49
_diffrn_reflns_theta_min 1.52
_exptl_absorpt_coefficient_mu 0.599
_exptl_absorpt_correction_T_max 0.9156
_exptl_absorpt_correction_T_min 0.8897
_exptl_absorpt_correction_type multi-scan
_exptl_absorpt_process_details 'SDABS (Sheldrick, 1996)'
_exptl_crystal_colour 'light blue'
_exptl_crystal_density_diffrn 1.626
_exptl_crystal_density_method 'not measured'
_exptl_crystal_description column
_exptl_crystal_F_000 800
_exptl_crystal_size_max 0.20
_exptl_crystal_size_mid 0.18
_exptl_crystal_size_min 0.15
_refine_diff_density_max 0.913
_refine_diff_density_min -0.409
_refine_diff_density_rms 0.083
_refine_ls_abs_structure_details 'Flack H D (1983), Acta Cryst. A39, 876-881'
_refine_ls_abs_structure_Flack 0.47(4)
_refine_ls_extinction_method none
_refine_ls_goodness_of_fit_ref 0.989
_refine_ls_hydrogen_treatment mixed
_refine_ls_matrix_type full
_refine_ls_number_parameters 333
_refine_ls_number_reflns 5042
_refine_ls_number_restraints 28
_refine_ls_restrained_S_all 0.987
_refine_ls_R_factor_all 0.0617
_refine_ls_R_factor_gt 0.0518
_refine_ls_shift/su_max 0.000
_refine_ls_shift/su_mean 0.000
_refine_ls_structure_factor_coef Fsqd
_refine_ls_weighting_details 'calc w=1/[\s^2^(Fo^2^)+(0.0825P)^2^+0.0000P] where P=(Fo^2^+2Fc^2^)/3'
_refine_ls_weighting_scheme calc
_refine_ls_wR_factor_gt 0.1244
_refine_ls_wR_factor_ref 0.1304
_reflns_number_gt 4116
_reflns_number_total 5042
_reflns_threshold_expression >2sigma(I)
_cod_data_source_file ic0496018si20040727_105424.cif
_cod_data_source_block sad
_cod_depositor_comments
;
The following automatic conversions were performed:
'_symmetry_cell_setting' value 'Hexagonal' changed to 'hexagonal'
according to '/home/saulius/struct/CIF-dictionaries/cif_core.dic'
dictionary named 'cif_core.dic' version 2.4.1 from
2010-06-29.

'_exptl_absorpt_correction_type' value 'Multi-scan' changed
to 'multi-scan' according to
'/home/saulius/struct/CIF-dictionaries/cif_core.dic' dictionary named
'cif_core.dic' version 2.4.1 from 2010-06-29.

Automatic conversion script
Id: cif_fix_enum 1527 2010-12-29 10:47:43Z saulius 
;
_cod_original_cell_volume 1574.52(9)
_cod_database_code 4311692

loop_
_symmetry_equiv_pos_as_xyz
'x, y, z'
'-y, x-y, z'
'-x+y, -x, z'

loop_
_atom_site_label
_atom_site_type_symbol
_atom_site_fract_x
_atom_site_fract_y
_atom_site_fract_z
_atom_site_U_iso_or_equiv
_atom_site_adp_type
_atom_site_occupancy
_atom_site_symmetry_multiplicity
_atom_site_calc_flag
_atom_site_refinement_flags
_atom_site_disorder_assembly
_atom_site_disorder_group
Fe1 Fe -0.3333 -0.6667 -0.7205(3) 0.02718(16) Uani 1 3 d S . .
Ti1 Ti 0.3333 -0.3333 -0.35806(15) 0.0177(3) Uani 1 3 d S . .
Ti2 Ti 0.0000 0.0000 -0.08043(14) 0.0182(3) Uani 1 3 d S . .
O1 O 0.2170(3) -0.3656(3) -0.4852(4) 0.0189(8) Uani 1 1 d . . .
O2 O 0.2253(3) -0.4197(3) -0.1826(4) 0.0259(9) Uani 1 1 d . . .
O3 O 0.0628(3) -0.5049(4) -0.1361(5) 0.0321(10) Uani 1 1 d . . .
O4 O 0.1219(4) -0.4819(4) -0.8090(5) 0.0451(13) Uani 1 1 d D . .
O5 O -0.0333(4) -0.5711(5) -0.7479(6) 0.073(2) Uani 1 1 d . . .
O6 O 0.1239(5) -0.2140(4) -0.4358(6) 0.0524(14) Uani 1 1 d . . .
O7 O 0.1159(5) -0.2874(4) -0.1884(6) 0.0533(15) Uani 1 1 d . . .
O11 O -0.0821(3) -0.1139(3) 0.0437(5) 0.0259(9) Uani 1 1 d . . .
O12 O -0.0222(3) -0.1082(3) -0.2570(5) 0.0261(9) Uani 1 1 d . . .
O13 O -0.0967(4) -0.2706(3) -0.3031(5) 0.0371(11) Uani 1 1 d . . .
O14 O -0.0605(5) -0.2122(3) 0.3717(5) 0.0500(14) Uani 1 1 d D . .
O15 O -0.1216(4) -0.3722(4) 0.3148(6) 0.0490(12) Uani 1 1 d . . .
O16 O -0.3314(4) -0.2098(4) -0.0018(6) 0.0520(14) Uani 1 1 d . . .
O17 O -0.2620(4) -0.2157(5) -0.2554(7) 0.0545(15) Uani 1 1 d . . .
O1W O -0.2340(4) -0.5473(3) -0.8703(6) 0.0388(12) Uani 1 1 d D . .
O2W O -0.2095(4) -0.6446(4) -0.5636(6) 0.0408(12) Uani 1 1 d D . .
O3W O -0.1403(3) -0.5734(4) -1.1528(6) 0.0347(10) Uani 1 1 d D . .
N1 N -0.2428(4) -0.7696(4) -0.2929(6) 0.0301(11) Uani 1 1 d D . .
N2 N 0.3333 -0.3333 -0.8227(11) 0.033(2) Uani 1 3 d SD . .
N3 N 0.0000 0.0000 0.3956(11) 0.033(2) Uani 1 3 d SD . .
C1 C 0.1232(4) -0.4313(4) -0.4258(6) 0.0234(12) Uani 1 1 d . . .
C2 C 0.1322(4) -0.4578(4) -0.2247(6) 0.0206(11) Uani 1 1 d . . .
C3 C 0.0775(5) -0.5351(5) -0.5244(8) 0.0351(15) Uani 1 1 d . . .
H3A H 0.1263 -0.5571 -0.5228 0.042 Uiso 1 1 calc R . .
H3B H 0.0193 -0.5840 -0.4600 0.042 Uiso 1 1 calc R . .
C4 C 0.0489(4) -0.5337(5) -0.7015(7) 0.0297(14) Uani 1 1 d . . .
C5 C 0.0552(5) -0.3900(5) -0.4371(7) 0.0288(13) Uani 1 1 d . . .
H5A H -0.0086 -0.4362 -0.3841 0.035 Uiso 1 1 calc R . .
H5B H 0.0437 -0.3811 -0.5592 0.035 Uiso 1 1 calc R . .
C6 C 0.1013(5) -0.2903(5) -0.3428(9) 0.0373(15) Uani 1 1 d . . .
C11 C -0.1079(4) -0.2097(4) -0.0205(7) 0.0218(11) Uani 1 1 d . . .
C12 C -0.0753(5) -0.1951(4) -0.2028(7) 0.0252(12) Uani 1 1 d . . .
C13 C -0.0534(5) -0.2528(5) 0.0740(6) 0.0259(12) Uani 1 1 d . . .
H13A H 0.0172 -0.2031 0.0746 0.031 Uiso 1 1 calc R . .
H13B H -0.0610 -0.3097 0.0072 0.031 Uiso 1 1 calc R . .
C14 C -0.0859(5) -0.2874(5) 0.2652(7) 0.0318(14) Uani 1 1 d . . .
C15 C -0.2242(5) -0.2762(4) 0.0020(9) 0.0368(15) Uani 1 1 d . . .
H15A H -0.2464 -0.3428 -0.0433 0.044 Uiso 1 1 calc R . .
H15B H -0.2414 -0.2821 0.1254 0.044 Uiso 1 1 calc R . .
C16 C -0.2747(4) -0.2310(5) -0.0932(8) 0.0329(14) Uani 1 1 d . . .
H1 H 0.101(4) -0.505(3) -0.911(3) 0.039 Uiso 1 1 d D . .
H2 H 0.156(3) -0.150(3) -0.376(5) 0.039 Uiso 1 1 d . . .
H3 H -0.093(3) -0.240(4) 0.465(4) 0.039 Uiso 1 1 d D . .
H4 H -0.2992(12) -0.785(2) -0.251(4) 0.039 Uiso 1 1 d D . .
H5 H -0.231(2) -0.8174(16) -0.275(4) 0.039 Uiso 1 1 d D . .
H6 H -0.245(2) -0.764(2) -0.4043(14) 0.039 Uiso 1 1 d D . .
H7 H -0.1971(16) -0.7164(13) -0.251(3) 0.039 Uiso 1 1 d D . .
H8 H 0.3333 -0.3333 -0.9347(16) 0.039 Uiso 1 3 d SD . .
H9 H 0.2793(18) -0.384(2) -0.787(3) 0.039 Uiso 1 1 d D . .
H10 H -0.023(3) 0.038(3) 0.362(3) 0.039 Uiso 1 1 d D . .
H11 H 0.0000 0.0000 0.5080(17) 0.039 Uiso 1 3 d SD . .
H1W1 H -0.1853(19) -0.552(3) -0.911(5) 0.039 Uiso 1 1 d D . .
H1W2 H -0.214(3) -0.4888(14) -0.832(5) 0.039 Uiso 1 1 d D . .
H2W1 H -0.163(2) -0.644(3) -0.624(4) 0.039 Uiso 1 1 d D . .
H2W2 H -0.227(3) -0.688(3) -0.483(4) 0.039 Uiso 1 1 d D . .
H3W1 H -0.158(2) -0.6345(10) -1.159(6) 0.039 Uiso 1 1 d D . .
H3W2 H -0.0790(11) -0.539(2) -1.130(5) 0.039 Uiso 1 1 d D . .

loop_
_atom_site_aniso_label
_atom_site_aniso_U_11
_atom_site_aniso_U_22
_atom_site_aniso_U_33
_atom_site_aniso_U_23
_atom_site_aniso_U_13
_atom_site_aniso_U_12
Fe1 0.0282(2) 0.0282(2) 0.0250(3) 0.000 0.000 0.01412(11)
Ti1 0.0199(5) 0.0199(5) 0.0134(7) 0.000 0.000 0.0099(3)
Ti2 0.0213(5) 0.0213(5) 0.0120(7) 0.000 0.000 0.0106(3)
O1 0.0180(18) 0.0236(19) 0.0159(16) -0.0028(14) -0.0040(13) 0.0109(16)
O2 0.030(2) 0.027(2) 0.0107(16) -0.0026(14) -0.0015(15) 0.0068(18)
O3 0.019(2) 0.040(3) 0.023(2) 0.0054(18) 0.0089(16) 0.0043(19)
O4 0.037(3) 0.060(3) 0.015(2) 0.007(2) -0.0005(19) 0.007(2)
O5 0.027(3) 0.136(5) 0.027(2) -0.003(3) -0.0015(18) 0.018(3)
O6 0.083(4) 0.032(3) 0.045(3) 0.002(2) 0.007(3) 0.031(3)
O7 0.092(4) 0.046(3) 0.034(3) -0.012(2) -0.002(3) 0.044(3)
O11 0.034(2) 0.023(2) 0.0160(17) -0.0031(15) 0.0053(16) 0.0111(19)
O12 0.029(2) 0.0172(19) 0.0198(18) -0.0032(14) 0.0098(16) 0.0023(17)
O13 0.058(3) 0.033(2) 0.0158(19) 0.0030(17) 0.006(2) 0.019(2)
O14 0.100(4) 0.028(3) 0.018(2) 0.0020(19) -0.007(2) 0.029(3)
O15 0.085(3) 0.027(2) 0.032(2) 0.0060(17) 0.004(2) 0.025(2)
O16 0.046(3) 0.058(3) 0.045(3) -0.002(2) -0.002(2) 0.021(3)
O17 0.051(3) 0.071(4) 0.039(3) 0.010(3) 0.007(2) 0.029(3)
O1W 0.047(3) 0.024(2) 0.032(2) -0.0020(18) 0.008(2) 0.008(2)
O2W 0.042(3) 0.048(3) 0.034(2) 0.003(2) -0.005(2) 0.024(3)
O3W 0.020(2) 0.041(2) 0.041(2) -0.002(2) -0.0015(18) 0.0132(19)
N1 0.029(3) 0.029(3) 0.029(2) 0.001(2) 0.003(2) 0.012(2)
N2 0.039(3) 0.039(3) 0.019(4) 0.000 0.000 0.0196(16)
N3 0.036(3) 0.036(3) 0.027(4) 0.000 0.000 0.0180(16)
C1 0.032(3) 0.033(3) 0.0032(18) -0.0031(17) -0.0049(17) 0.015(2)
C2 0.028(3) 0.029(3) 0.0079(18) 0.0004(17) -0.0033(18) 0.016(2)
C3 0.033(3) 0.020(3) 0.040(3) -0.006(2) 0.003(2) 0.004(2)
C4 0.015(2) 0.034(3) 0.022(3) -0.013(2) -0.0054(19) -0.002(2)
C5 0.035(3) 0.027(3) 0.024(3) -0.005(2) 0.000(2) 0.016(2)
C6 0.033(3) 0.040(4) 0.042(4) -0.006(3) 0.010(3) 0.020(3)
C11 0.018(2) 0.013(2) 0.029(2) -0.0055(19) 0.0003(19) 0.0032(19)
C12 0.034(3) 0.022(3) 0.022(2) -0.0078(19) -0.007(2) 0.016(2)
C13 0.037(3) 0.034(3) 0.0062(19) 0.0051(18) 0.0075(18) 0.017(3)
C14 0.032(3) 0.047(4) 0.019(3) -0.006(2) -0.001(2) 0.022(3)
C15 0.028(3) 0.020(3) 0.039(3) 0.003(2) 0.009(2) -0.006(2)
C16 0.015(3) 0.041(4) 0.027(3) 0.002(3) 0.002(2) 0.002(3)

loop_
_atom_type_symbol
_atom_type_description
_atom_type_scat_dispersion_real
_atom_type_scat_dispersion_imag
_atom_type_scat_source
C C 0.0033 0.0016 'International Tables Vol C Tables 4.2.6.8 and 6.1.1.4'
H H 0.0000 0.0000 'International Tables Vol C Tables 4.2.6.8 and 6.1.1.4'
N N 0.0061 0.0033 'International Tables Vol C Tables 4.2.6.8 and 6.1.1.4'
O O 0.0106 0.0060 'International Tables Vol C Tables 4.2.6.8 and 6.1.1.4'
Ti Ti 0.2776 0.4457 'International Tables Vol C Tables 4.2.6.8 and 6.1.1.4'
Fe Fe 0.3463 0.8444 'International Tables Vol C Tables 4.2.6.8 and 6.1.1.4'

loop_
_geom_angle_atom_site_label_1
_geom_angle_atom_site_label_2
_geom_angle_atom_site_label_3
_geom_angle
_geom_angle_site_symmetry_1
_geom_angle_site_symmetry_3
_geom_angle_publ_flag
O1W Fe1 O1W 92.13(18) 3_545 . ?
O1W Fe1 O1W 92.13(18) 3_545 2_445 ?
O1W Fe1 O1W 92.13(18) . 2_445 ?
O1W Fe1 O2W 88.5(2) 3_545 . ?
O1W Fe1 O2W 87.8(2) . . ?
O1W Fe1 O2W 179.4(3) 2_445 . ?
O1W Fe1 O2W 87.8(2) 3_545 3_545 ?
O1W Fe1 O2W 179.4(3) . 3_545 ?
O1W Fe1 O2W 88.5(2) 2_445 3_545 ?
O2W Fe1 O2W 91.6(2) . 3_545 ?
O1W Fe1 O2W 179.4(3) 3_545 2_445 ?
O1W Fe1 O2W 88.5(2) . 2_445 ?
O1W Fe1 O2W 87.8(2) 2_445 2_445 ?
O2W Fe1 O2W 91.6(2) . 2_445 ?
O2W Fe1 O2W 91.6(2) 3_545 2_445 ?
O1 Ti1 O1 95.69(15) . 3_655 ?
O1 Ti1 O1 95.69(15) . 2_545 ?
O1 Ti1 O1 95.69(15) 3_655 2_545 ?
O1 Ti1 O2 107.52(15) . 3_655 ?
O1 Ti1 O2 78.64(16) 3_655 3_655 ?
O1 Ti1 O2 156.48(17) 2_545 3_655 ?
O1 Ti1 O2 78.64(16) . . ?
O1 Ti1 O2 156.48(17) 3_655 . ?
O1 Ti1 O2 107.52(15) 2_545 . ?
O2 Ti1 O2 81.36(15) 3_655 . ?
O1 Ti1 O2 156.48(17) . 2_545 ?
O1 Ti1 O2 107.52(15) 3_655 2_545 ?
O1 Ti1 O2 78.64(16) 2_545 2_545 ?
O2 Ti1 O2 81.36(15) 3_655 2_545 ?
O2 Ti1 O2 81.36(15) . 2_545 ?
O11 Ti2 O11 95.78(16) 3 2 ?
O11 Ti2 O11 95.78(16) 3 . ?
O11 Ti2 O11 95.78(16) 2 . ?
O11 Ti2 O12 78.62(15) 3 3 ?
O11 Ti2 O12 156.09(18) 2 3 ?
O11 Ti2 O12 107.85(17) . 3 ?
O11 Ti2 O12 156.09(18) 3 . ?
O11 Ti2 O12 107.85(17) 2 . ?
O11 Ti2 O12 78.62(15) . . ?
O12 Ti2 O12 81.04(17) 3 . ?
O11 Ti2 O12 107.85(17) 3 2 ?
O11 Ti2 O12 78.62(15) 2 2 ?
O11 Ti2 O12 156.09(18) . 2 ?
O12 Ti2 O12 81.04(17) 3 2 ?
O12 Ti2 O12 81.04(17) . 2 ?
C1 O1 Ti1 123.0(3) . . ?
C2 O2 Ti1 119.8(3) . . ?
C11 O11 Ti2 121.5(3) . . ?
C12 O12 Ti2 114.6(3) . . ?
O1 C1 C5 112.2(5) . . ?
O1 C1 C3 111.4(4) . . ?
C5 C1 C3 110.9(4) . . ?
O1 C1 C2 108.1(4) . . ?
C5 C1 C2 109.6(4) . . ?
C3 C1 C2 104.3(5) . . ?
O3 C2 O2 127.4(5) . . ?
O3 C2 C1 122.8(5) . . ?
O2 C2 C1 109.8(4) . . ?
C4 C3 C1 114.8(5) . . ?
O5 C4 O4 120.9(6) . . ?
O5 C4 C3 123.6(6) . . ?
O4 C4 C3 115.3(5) . . ?
C1 C5 C6 109.7(5) . . ?
O7 C6 O6 123.9(7) . . ?
O7 C6 C5 119.3(6) . . ?
O6 C6 C5 116.8(6) . . ?
O11 C11 C12 105.9(4) . . ?
O11 C11 C13 111.9(4) . . ?
C12 C11 C13 107.5(5) . . ?
O11 C11 C15 106.2(5) . . ?
C12 C11 C15 113.5(5) . . ?
C13 C11 C15 111.7(5) . . ?
O12 C12 O13 120.7(5) . . ?
O12 C12 C11 118.3(5) . . ?
O13 C12 C11 120.9(5) . . ?
C11 C13 C14 116.8(5) . . ?
O15 C14 O14 122.9(6) . . ?
O15 C14 C13 124.5(5) . . ?
O14 C14 C13 112.2(5) . . ?
C16 C15 C11 109.8(5) . . ?
O17 C16 O16 123.3(7) . . ?
O17 C16 C15 120.3(6) . . ?
O16 C16 C15 116.3(6) . . ?

loop_
_geom_bond_atom_site_label_1
_geom_bond_atom_site_label_2
_geom_bond_distance
_geom_bond_site_symmetry_2
_geom_bond_publ_flag
Fe1 O1W 2.057(4) 3_545 ?
Fe1 O1W 2.057(4) . ?
Fe1 O1W 2.057(4) 2_445 ?
Fe1 O2W 2.133(5) . ?
Fe1 O2W 2.133(5) 3_545 ?
Fe1 O2W 2.133(5) 2_445 ?
Ti1 O1 1.876(4) . ?
Ti1 O1 1.876(4) 3_655 ?
Ti1 O1 1.876(4) 2_545 ?
Ti1 O2 2.032(4) 3_655 ?
Ti1 O2 2.032(4) . ?
Ti1 O2 2.032(4) 2_545 ?
Ti2 O11 1.835(4) 3 ?
Ti2 O11 1.835(4) 2 ?
Ti2 O11 1.835(4) . ?
Ti2 O12 2.037(4) 3 ?
Ti2 O12 2.037(4) . ?
Ti2 O12 2.037(4) 2 ?
O1 C1 1.365(7) . ?
O2 C2 1.292(6) . ?
O3 C2 1.164(7) . ?
O4 C4 1.297(7) . ?
O5 C4 1.156(7) . ?
O6 C6 1.265(8) . ?
O7 C6 1.195(8) . ?
O11 C11 1.413(6) . ?
O12 C12 1.243(7) . ?
O13 C12 1.291(7) . ?
O14 C14 1.305(7) . ?
O15 C14 1.200(8) . ?
O16 C16 1.283(7) . ?
O17 C16 1.256(7) . ?
C1 C5 1.478(8) . ?
C1 C3 1.581(7) . ?
C1 C2 1.611(6) . ?
C3 C4 1.424(7) . ?
C5 C6 1.516(8) . ?
C11 C12 1.457(7) . ?
C11 C13 1.493(8) . ?
C11 C15 1.570(8) . ?
C13 C14 1.547(7) . ?
C15 C16 1.472(10) . ?

loop_
_geom_hbond_atom_site_label_D
_geom_hbond_atom_site_label_H
_geom_hbond_atom_site_label_A
_geom_hbond_distance_DH
_geom_hbond_distance_HA
_geom_hbond_distance_DA
_geom_hbond_angle_DHA
_geom_hbond_site_symmetry_A
O4 H1 O3 0.851(10) 1.81(2) 2.619(6) 158(4) 1_554
O6 H2 O17 0.97(4) 1.67(4) 2.634(8) 173(4) 2
O14 H3 O13 0.854(10) 1.82(3) 2.601(6) 151(4) 1_556
